data_7716098
loop_
_publ_author_name
'Youssef, Khalil'
'Poidevin, Corentin'
'Vacher, Antoine'
'Fihey, Arnaud'
'Le Gal, Yann'
'Roisnel, Thierry'
'Lorcy, Dominique'

_publ_section_title
;
 Radical and diradical states of bis(molybdenocene dithiolene) complexes.
;
_journal_issue 23
_journal_name_full 'Dalton transactions (Cambridge, England : 2003)'
_journal_page_first 9763
_journal_page_last 9776
_journal_paper_doi 10.1039/d4dt00694a
_journal_volume 53
_journal_year 2024
_chemical_compound_source 'synthesis as described'
_chemical_formula_moiety 'C10 H12 S6 Si2'
_chemical_formula_sum 'C10 H12 S6 Si2'
_chemical_formula_weight 380.74
_space_group_crystal_system monoclinic
_space_group_IT_number 14
_space_group_name_Hall '-P 2ybc'
_space_group_name_H-M_alt 'P 1 21/c 1'
_atom_sites_solution_hydrogens geom
_atom_sites_solution_primary dual
_atom_sites_solution_secondary difmap
_audit_update_record
;
2024-02-15 deposited with the CCDC.	2024-05-17 downloaded from the CCDC.
;
_cell_angle_alpha 90
_cell_angle_beta 90.118(11)
_cell_angle_gamma 90
_cell_formula_units_Z 2
_cell_length_a 6.6939(16)
_cell_length_b 7.9864(19)
_cell_length_c 15.384(4)
_cell_measurement_reflns_used 929
_cell_measurement_temperature 150(2)
_cell_measurement_theta_max 25.1166
_cell_measurement_theta_min 2.6483
_cell_measurement_wavelength 0.710730
_cell_volume 822.4(4)
_computing_cell_refinement 'APEX3 (Bruker, 2015)'
_computing_data_collection 'Bruker APEX3 (Bruker, 2015)'
_computing_data_reduction 'SAINT (Bruker, 2014)'
_computing_molecular_graphics
;
   'SXGRAPH (L. Farrugia, 1999), Mercury (CSD, 2020)'
;
_computing_publication_material 'CRYSCALC (T. Roisnel, local program, 2020)'
_computing_structure_refinement 'SHELXL-2018_3 (Sheldrick, 2018)'
_computing_structure_solution 'SHELXT (G. Sheldrick, 2015)'
_diffrn_ambient_temperature 150(2)
_diffrn_detector 'CCD plate'
_diffrn_detector_area_resol_mean 10.4167
_diffrn_measured_fraction_theta_full 0.993
_diffrn_measured_fraction_theta_max 0.977
_diffrn_measurement_device_type 'APEXII Bruker-AXS'
_diffrn_measurement_method 'CCD rotation images, thin slices'
_diffrn_orient_matrix_UB_11 0.0503756
_diffrn_orient_matrix_UB_12 0.0829592
_diffrn_orient_matrix_UB_13 -0.0434445
_diffrn_orient_matrix_UB_21 0.1238142
_diffrn_orient_matrix_UB_22 -0.0683364
_diffrn_orient_matrix_UB_23 -0.0078260
_diffrn_orient_matrix_UB_31 -0.0665789
_diffrn_orient_matrix_UB_32 -0.0643131
_diffrn_orient_matrix_UB_33 -0.0477246
_diffrn_radiation_monochromator graphite
_diffrn_radiation_probe x-ray
_diffrn_radiation_source 'fine-focus sealed tube'
_diffrn_radiation_type MoK\a
_diffrn_radiation_wavelength 0.71073
_diffrn_reflns_av_R_equivalents 0.0298
_diffrn_reflns_av_unetI/netI 0.0590
_diffrn_reflns_limit_h_max 8
_diffrn_reflns_limit_h_min -8
_diffrn_reflns_limit_k_max 10
_diffrn_reflns_limit_k_min -8
_diffrn_reflns_limit_l_max 13
_diffrn_reflns_limit_l_min -19
_diffrn_reflns_number 3474
_diffrn_reflns_theta_full 25.242
_diffrn_reflns_theta_max 27.488
_diffrn_reflns_theta_min 2.648
_diffrn_source_current 1.0
_diffrn_source_power 50.0
_diffrn_source_voltage 50.0
_exptl_absorpt_coefficient_mu 0.957
_exptl_absorpt_correction_T_max 0.958
_exptl_absorpt_correction_T_min 0.822
_exptl_absorpt_correction_type multi-scan
_exptl_absorpt_process_details
;
  [Sheldrick, G.M. (2014). SADABS Bruker AXS Inc., Madison, Wisconsin, USA]
;
_exptl_crystal_colour yellow
_exptl_crystal_density_diffrn 1.537
_exptl_crystal_description stick
_exptl_crystal_F_000 392
_exptl_crystal_size_max 0.490
_exptl_crystal_size_mid 0.100
_exptl_crystal_size_min 0.045
_refine_diff_density_max 0.485
_refine_diff_density_min -0.424
_refine_diff_density_rms 0.095
_refine_ls_extinction_method none
_refine_ls_goodness_of_fit_ref 0.981
_refine_ls_hydrogen_treatment constr
_refine_ls_matrix_type full
_refine_ls_number_parameters 84
_refine_ls_number_reflns 1845
_refine_ls_number_restraints 0
_refine_ls_restrained_S_all 0.981
_refine_ls_R_factor_all 0.0626
_refine_ls_R_factor_gt 0.0407
_refine_ls_shift/su_max 0.000
_refine_ls_shift/su_mean 0.000
_refine_ls_structure_factor_coef Fsqd
_refine_ls_weighting_details 'w=1/[\s^2^(Fo^2^)+(0.0410P)^2^+0.3381P] where P=(Fo^2^+2Fc^2^)/3'
_refine_ls_weighting_scheme calc
_refine_ls_wR_factor_gt 0.0843
_refine_ls_wR_factor_ref 0.0946
_reflns_number_gt 1374
_reflns_number_total 1845
_reflns_threshold_expression >2sigma(I)
_cod_data_source_file d4dt00694a2.cif
_cod_data_source_block compound3
_cod_depositor_comments 'Adding full bibliography for 7716097--7716104.cif.'
_cod_original_cell_volume 822.5(3)
_cod_original_sg_symbol_H-M 'P 21/c'
_cod_database_code 7716098

loop_
_space_group_symop_operation_xyz
'x, y, z'
'-x, y+1/2, -z+1/2'
'-x, -y, -z'
'x, -y-1/2, z-1/2'

loop_
_atom_site_label
_atom_site_type_symbol
_atom_site_fract_x
_atom_site_fract_y
_atom_site_fract_z
_atom_site_U_iso_or_equiv
_atom_site_adp_type
_atom_site_occupancy
_atom_site_site_symmetry_order
_atom_site_calc_flag
_atom_site_refinement_flags_posn
_atom_site_refinement_flags_adp
_atom_site_refinement_flags_occupancy
_atom_site_disorder_assembly
_atom_site_disorder_group
Si1 Si -0.00615(11) 0.64501(11) 0.59187(5) 0.0187(2) Uani 1 1 d . . . . .
C1 C -0.1344(4) 0.6117(5) 0.69678(19) 0.0285(8) Uani 1 1 d . . . . .
H1A H -0.040815 0.632772 0.744609 0.043 Uiso 1 1 calc R U . . .
H1B H -0.182526 0.495983 0.700025 0.043 Uiso 1 1 calc R U . . .
H1C H -0.247910 0.688708 0.701319 0.043 Uiso 1 1 calc R U . . .
C2 C 0.1203(5) 0.8504(4) 0.5894(2) 0.0260(7) Uani 1 1 d . . . . .
H2A H 0.022448 0.939329 0.600007 0.039 Uiso 1 1 calc R U . . .
H2B H 0.181861 0.867170 0.532279 0.039 Uiso 1 1 calc R U . . .
H2C H 0.223799 0.853863 0.634494 0.039 Uiso 1 1 calc R U . . .
S1 S 0.38030(11) 0.22125(10) 0.50304(5) 0.0221(2) Uani 1 1 d . . . . .
S2 S 0.36267(11) 0.44013(10) 0.65002(5) 0.0224(2) Uani 1 1 d . . . . .
S3 S 0.67462(13) 0.17332(12) 0.64729(5) 0.0330(2) Uani 1 1 d . . . . .
C3 C 0.1789(4) 0.4721(4) 0.57123(17) 0.0186(6) Uani 1 1 d . . . . .
C4 C 0.1874(4) 0.3687(4) 0.50160(18) 0.0179(6) Uani 1 1 d . . . . .
C5 C 0.4840(4) 0.2726(4) 0.60248(19) 0.0220(7) Uani 1 1 d . . . . .

loop_
_atom_site_aniso_label
_atom_site_aniso_U_11
_atom_site_aniso_U_22
_atom_site_aniso_U_33
_atom_site_aniso_U_23
_atom_site_aniso_U_13
_atom_site_aniso_U_12
Si1 0.0168(4) 0.0218(5) 0.0176(4) -0.0041(4) -0.0041(3) 0.0015(4)
C1 0.0231(16) 0.043(2) 0.0189(16) -0.0028(15) -0.0028(13) 0.0013(15)
C2 0.0244(16) 0.0242(17) 0.0294(17) -0.0060(15) -0.0054(14) 0.0000(14)
S1 0.0208(4) 0.0233(4) 0.0222(4) -0.0034(3) -0.0057(3) 0.0053(3)
S2 0.0230(4) 0.0255(4) 0.0188(4) -0.0021(3) -0.0076(3) 0.0045(3)
S3 0.0344(5) 0.0358(5) 0.0289(5) -0.0010(4) -0.0135(4) 0.0147(4)
C3 0.0189(15) 0.0200(16) 0.0169(14) 0.0024(13) -0.0053(12) 0.0013(13)
C4 0.0150(14) 0.0189(15) 0.0198(14) 0.0035(13) -0.0005(12) 0.0002(12)
C5 0.0218(15) 0.0242(17) 0.0200(15) -0.0001(13) -0.0040(13) 0.0022(13)

loop_
_atom_type_symbol
_atom_type_description
_atom_type_scat_dispersion_real
_atom_type_scat_dispersion_imag
_atom_type_scat_source
C C 0.0033 0.0016 'International Tables Vol C Tables 4.2.6.8 and 6.1.1.4'
H H 0.0000 0.0000 'International Tables Vol C Tables 4.2.6.8 and 6.1.1.4'
S S 0.1246 0.1234 'International Tables Vol C Tables 4.2.6.8 and 6.1.1.4'
Si Si 0.0817 0.0704 'International Tables Vol C Tables 4.2.6.8 and 6.1.1.4'

loop_
_geom_angle_atom_site_label_1
_geom_angle_atom_site_label_2
_geom_angle_atom_site_label_3
_geom_angle
_geom_angle_site_symmetry_1
_geom_angle_site_symmetry_3
_geom_angle_publ_flag
C2 Si1 C1 111.09(16) . . ?
C2 Si1 C4 109.31(14) . 3_566 ?
C1 Si1 C4 111.02(13) . 3_566 ?
C2 Si1 C3 110.27(14) . . ?
C1 Si1 C3 110.40(14) . . ?
C4 Si1 C3 104.56(12) 3_566 . ?
Si1 C1 H1A 109.5 . . ?
Si1 C1 H1B 109.5 . . ?
H1A C1 H1B 109.5 . . ?
Si1 C1 H1C 109.5 . . ?
H1A C1 H1C 109.5 . . ?
H1B C1 H1C 109.5 . . ?
Si1 C2 H2A 109.5 . . ?
Si1 C2 H2B 109.5 . . ?
H2A C2 H2B 109.5 . . ?
Si1 C2 H2C 109.5 . . ?
H2A C2 H2C 109.5 . . ?
H2B C2 H2C 109.5 . . ?
C5 S1 C4 98.44(14) . . ?
C5 S2 C3 98.66(14) . . ?
C4 C3 S2 115.5(2) . . ?
C4 C3 Si1 127.6(2) . . ?
S2 C3 Si1 116.97(16) . . ?
C3 C4 S1 115.7(2) . . ?
C3 C4 Si1 127.7(2) . 3_566 ?
S1 C4 Si1 116.44(16) . 3_566 ?
S3 C5 S1 124.35(19) . . ?
S3 C5 S2 123.93(18) . . ?
S1 C5 S2 111.72(16) . . ?

loop_
_geom_bond_atom_site_label_1
_geom_bond_atom_site_label_2
_geom_bond_distance
_geom_bond_site_symmetry_2
_geom_bond_publ_flag
Si1 C2 1.847(3) . ?
Si1 C1 1.849(3) . ?
Si1 C4 1.883(3) 3_566 ?
Si1 C3 1.883(3) . ?
C1 H1A 0.9800 . ?
C1 H1B 0.9800 . ?
C1 H1C 0.9800 . ?
C2 H2A 0.9800 . ?
C2 H2B 0.9800 . ?
C2 H2C 0.9800 . ?
S1 C5 1.728(3) . ?
S1 C4 1.748(3) . ?
S2 C5 1.728(3) . ?
S2 C3 1.744(3) . ?
S3 C5 1.652(3) . ?
C3 C4 1.354(4) . ?

loop_
_geom_torsion_atom_site_label_1
_geom_torsion_atom_site_label_2
_geom_torsion_atom_site_label_3
_geom_torsion_atom_site_label_4
_geom_torsion
_geom_torsion_site_symmetry_1
_geom_torsion_site_symmetry_2
_geom_torsion_site_symmetry_3
_geom_torsion_site_symmetry_4
_geom_torsion_publ_flag
C5 S2 C3 C4 -1.4(3) . . . . ?
C5 S2 C3 Si1 178.91(17) . . . . ?
C2 Si1 C3 C4 -113.3(3) . . . . ?
C1 Si1 C3 C4 123.6(3) . . . . ?
C4 Si1 C3 C4 4.1(4) 3_566 . . . ?
C2 Si1 C3 S2 66.3(2) . . . . ?
C1 Si1 C3 S2 -56.8(2) . . . . ?
C4 Si1 C3 S2 -176.26(16) 3_566 . . . ?
S2 C3 C4 S1 0.2(3) . . . . ?
Si1 C3 C4 S1 179.82(17) . . . . ?
S2 C3 C4 Si1 175.34(17) . . . 3_566 ?
Si1 C3 C4 Si1 -5.0(4) . . . 3_566 ?
C5 S1 C4 C3 1.1(3) . . . . ?
C5 S1 C4 Si1 -174.58(17) . . . 3_566 ?
C4 S1 C5 S3 177.6(2) . . . . ?
C4 S1 C5 S2 -2.0(2) . . . . ?
C3 S2 C5 S3 -177.5(2) . . . . ?
C3 S2 C5 S1 2.1(2) . . . . ?
